data_7234621
loop_
_publ_author_name
'Shuzhen Li'
'Yanjun Lin'
'Dongpeng Yan'

_publ_section_title
;
 Two-component molecular cocrystals of 9-acetylanthracene with highly
 tunable one-/two-photon fluorescence and aggregation induced emission
;
_journal_name_full 'Journal of Materials Chemistry C'
_journal_page_first 2527
_journal_page_last 2534
_journal_paper_doi 10.1039/C6TC00067C
_journal_volume 4
_journal_year 2016
_chemical_formula_moiety 'C16 H12 O, C10 H2 N4'
_chemical_formula_sum 'C26 H14 N4 O'
_chemical_formula_weight 398.41
_space_group_crystal_system monoclinic
_space_group_IT_number 14
_space_group_name_Hall '-P 2ybc'
_space_group_name_H-M_alt 'P 1 21/c 1'
_atom_sites_solution_hydrogens geom
_atom_sites_solution_primary direct
_atom_sites_solution_secondary difmap
_cell_angle_alpha 90.00
_cell_angle_beta 95.710(7)
_cell_angle_gamma 90.00
_cell_formula_units_Z 4
_cell_length_a 14.4098(14)
_cell_length_b 8.1627(6)
_cell_length_c 17.1171(11)
_cell_measurement_reflns_used 1312
_cell_measurement_temperature 100.6
_cell_measurement_theta_max 29.5649
_cell_measurement_theta_min 2.9655
_cell_volume 2003.4(3)
_computing_cell_refinement
;
CrysAlisPro, Agilent Technologies,
Version 1.171.35.11 (release 16-05-2011 CrysAlis171 .NET)
(compiled May 16 2011,17:55:39)
;
_computing_data_collection
;
CrysAlisPro, Agilent Technologies,
Version 1.171.35.11 (release 16-05-2011 CrysAlis171 .NET)
(compiled May 16 2011,17:55:39)
;
_computing_data_reduction
;
CrysAlisPro, Agilent Technologies,
Version 1.171.35.11 (release 16-05-2011 CrysAlis171 .NET)
(compiled May 16 2011,17:55:39)
;
_computing_molecular_graphics
;
O. V. Dolomanov, L. J. Bourhis, R. J. Gildea, J. A. K. Howard and H. Puschmann,
OLEX2: a complete structure solution, refinement and analysis program.
J. Appl. Cryst. (2009). 42, 339-341.
;
_computing_publication_material
;
O. V. Dolomanov, L. J. Bourhis, R. J. Gildea, J. A. K. Howard and H. Puschmann,
OLEX2: a complete structure solution, refinement and analysis program.
J. Appl. Cryst. (2009). 42, 339-341.
;
_computing_structure_refinement 'SHELXL-97 (Sheldrick, 1997)'
_computing_structure_solution 'A short history of SHELX (Sheldrick, 2007)/Bruker'
_diffrn_ambient_temperature 100.6
_diffrn_detector_area_resol_mean 16.0971
_diffrn_measured_fraction_theta_full 0.998
_diffrn_measured_fraction_theta_max 0.998
_diffrn_measurement_details
;
#__ type_ start__ end____ width___ exp.time_
  1 omega  -28.00   -2.00   1.0000   15.0000
omega____ theta____ kappa____ phi______ frames
    -      -13.2918  -77.0000    0.0000 26

#__ type_ start__ end____ width___ exp.time_
  2 omega    6.00   76.00   1.0000   15.0000
omega____ theta____ kappa____ phi______ frames
    -       18.6043 -131.0000  -93.0000 70

#__ type_ start__ end____ width___ exp.time_
  3 omega  -47.00   33.00   1.0000   15.0000
omega____ theta____ kappa____ phi______ frames
    -       18.6043  -37.0000  -30.0000 80

#__ type_ start__ end____ width___ exp.time_
  4 omega   -2.00   80.00   1.0000   15.0000
omega____ theta____ kappa____ phi______ frames
    -       18.6043   77.0000  -60.0000 82
;
_diffrn_measurement_device_type 'Xcalibur, Eos, Gemini'
_diffrn_measurement_method '\w scans'
_diffrn_orient_matrix_UB_11 0.0419394000
_diffrn_orient_matrix_UB_12 -0.0459670000
_diffrn_orient_matrix_UB_13 0.0047471000
_diffrn_orient_matrix_UB_21 0.0261929000
_diffrn_orient_matrix_UB_22 0.0737173000
_diffrn_orient_matrix_UB_23 0.0015869000
_diffrn_orient_matrix_UB_31 -0.0008752000
_diffrn_orient_matrix_UB_32 0.0024883000
_diffrn_orient_matrix_UB_33 0.0413401000
_diffrn_radiation_monochromator graphite
_diffrn_radiation_type 'Mo K\a'
_diffrn_radiation_wavelength 0.7107
_diffrn_reflns_av_R_equivalents 0.0578
_diffrn_reflns_av_unetI/netI 0.0855
_diffrn_reflns_limit_h_max 17
_diffrn_reflns_limit_h_min -17
_diffrn_reflns_limit_k_max 10
_diffrn_reflns_limit_k_min -9
_diffrn_reflns_limit_l_max 20
_diffrn_reflns_limit_l_min -21
_diffrn_reflns_number 9790
_diffrn_reflns_theta_full 25.99
_diffrn_reflns_theta_max 25.99
_diffrn_reflns_theta_min 3.06
_diffrn_source 'Enhance (Mo) X-ray Source'
_exptl_absorpt_coefficient_mu 0.084
_exptl_absorpt_correction_T_max 1.00000
_exptl_absorpt_correction_T_min 0.93225
_exptl_absorpt_correction_type multi-scan
_exptl_absorpt_process_details
;
CrysAlisPro, Agilent Technologies,
Version 1.171.35.11 (release 16-05-2011 CrysAlis171 .NET)
(compiled May 16 2011,17:55:39)
Empirical absorption correction using spherical harmonics,
 implemented in SCALE3 ABSPACK scaling algorithm.
;
_exptl_crystal_colour yellow
_exptl_crystal_density_diffrn 1.321
_exptl_crystal_density_meas ?
_exptl_crystal_density_method none
_exptl_crystal_description block
_exptl_crystal_F_000 824
_exptl_crystal_size_max 0.18
_exptl_crystal_size_mid 0.15
_exptl_crystal_size_min 0.02
_refine_diff_density_max 0.210
_refine_diff_density_min -0.235
_refine_diff_density_rms 0.050
_refine_ls_extinction_method none
_refine_ls_goodness_of_fit_ref 1.012
_refine_ls_hydrogen_treatment mixed
_refine_ls_matrix_type full
_refine_ls_number_parameters 281
_refine_ls_number_reflns 3922
_refine_ls_number_restraints 0
_refine_ls_restrained_S_all 1.012
_refine_ls_R_factor_all 0.0978
_refine_ls_R_factor_gt 0.0536
_refine_ls_shift/su_max 0.000
_refine_ls_shift/su_mean 0.000
_refine_ls_structure_factor_coef Fsqd
_refine_ls_weighting_details 'calc w=1/[\s^2^(Fo^2^)+(0.0226P)^2^+0.0000P] where P=(Fo^2^+2Fc^2^)/3'
_refine_ls_weighting_scheme calc
_refine_ls_wR_factor_gt 0.0866
_refine_ls_wR_factor_ref 0.1061
_reflns_number_gt 2488
_reflns_number_total 3922
_reflns_threshold_expression >2sigma(I)
_cod_data_source_file J-Mater-Chem-C-2016-4-2527.cif
_cod_data_source_block exp_3352
_cod_depositor_comments
;
The following automatic conversions were performed:

data item '_exptl_crystal_density_meas' value 'none' was changed to
'?' -- the value is perceived as not measured.

Automatic conversion script
Id: cif_fix_values 6909 2019-04-08 15:41:33Z antanas 
;
_cod_database_code 7234621
_reflns_odcompleteness_completeness 99.73
_reflns_odcompleteness_iscentric 1
_reflns_odcompleteness_theta 26.32

loop_
_space_group_symop_id
_space_group_symop_operation_xyz
1 'x, y, z'
2 '-x, y+1/2, -z+1/2'
3 '-x, -y, -z'
4 'x, -y-1/2, z-1/2'

loop_
_atom_site_label
_atom_site_type_symbol
_atom_site_fract_x
_atom_site_fract_y
_atom_site_fract_z
_atom_site_U_iso_or_equiv
_atom_site_adp_type
_atom_site_occupancy
_atom_site_symmetry_multiplicity
_atom_site_calc_flag
_atom_site_refinement_flags
_atom_site_disorder_assembly
_atom_site_disorder_group
O1 O 0.24319(11) 0.67719(19) 0.34525(9) 0.0369(4) Uani 1 1 d . . .
N4 N 0.40823(13) 0.6197(2) -0.04913(10) 0.0258(5) Uani 1 1 d . . .
C22 C 0.26585(14) 0.3258(3) 0.02785(11) 0.0198(5) Uani 1 1 d . . .
H22 H 0.2377 0.4232 0.0447 0.024 Uiso 1 1 calc R . .
N3 N 0.52735(13) 0.2026(2) -0.12070(10) 0.0278(5) Uani 1 1 d . . .
N1 N 0.08520(14) 0.1609(2) 0.12403(11) 0.0346(5) Uani 1 1 d . . .
C2 C 0.16174(15) 0.3021(3) 0.33358(11) 0.0214(5) Uani 1 1 d . . .
C17 C 0.23044(14) 0.1740(3) 0.04619(11) 0.0195(5) Uani 1 1 d . . .
C1 C 0.21872(14) 0.4094(3) 0.29507(11) 0.0189(5) Uani 1 1 d . . .
C19 C 0.34779(14) 0.0389(3) -0.02313(11) 0.0205(5) Uani 1 1 d . . .
H19 H 0.3754 -0.0585 -0.0406 0.025 Uiso 1 1 calc R . .
C10 C 0.38787(15) 0.1193(3) 0.21646(11) 0.0238(5) Uani 1 1 d . . .
H10 H 0.4001 0.0050 0.2155 0.029 Uiso 1 1 calc R . .
C9 C 0.31155(15) 0.1782(3) 0.25569(11) 0.0209(5) Uani 1 1 d . . .
C12 C 0.42567(15) 0.3950(3) 0.18118(12) 0.0260(6) Uani 1 1 d . . .
H12 H 0.4648 0.4675 0.1560 0.031 Uiso 1 1 calc R . .
C25 C 0.46333(15) 0.1989(2) -0.08632(12) 0.0196(5) Uani 1 1 d . . .
N2 N 0.20714(14) -0.2567(2) 0.05189(11) 0.0336(5) Uani 1 1 d . . .
C20 C 0.38348(15) 0.1910(3) -0.04121(11) 0.0194(5) Uani 1 1 d . . .
C11 C 0.44350(15) 0.2243(3) 0.18035(11) 0.0270(6) Uani 1 1 d . . .
H11 H 0.4941 0.1832 0.1547 0.032 Uiso 1 1 calc R . .
C21 C 0.34256(14) 0.3353(3) -0.01531(11) 0.0180(5) Uani 1 1 d . . .
C14 C 0.29380(15) 0.3510(3) 0.25627(11) 0.0192(5) Uani 1 1 d . . .
C8 C 0.25526(14) 0.0723(3) 0.29451(11) 0.0221(5) Uani 1 1 d . . .
H8 H 0.2678 -0.0420 0.2944 0.027 Uiso 1 1 calc R . .
C13 C 0.35371(15) 0.4567(3) 0.21734(11) 0.0243(5) Uani 1 1 d . . .
H13 H 0.3429 0.5715 0.2168 0.029 Uiso 1 1 calc R . .
C23 C 0.14974(16) 0.1659(3) 0.09003(12) 0.0236(5) Uani 1 1 d . . .
C7 C 0.18120(15) 0.1302(3) 0.33334(11) 0.0210(5) Uani 1 1 d . . .
C24 C 0.23548(16) -0.1288(3) 0.03838(12) 0.0256(6) Uani 1 1 d . . .
C6 C 0.12406(15) 0.0228(3) 0.37420(11) 0.0275(6) Uani 1 1 d . . .
H6 H 0.1366 -0.0914 0.3753 0.033 Uiso 1 1 calc R . .
C15 C 0.19950(16) 0.5903(3) 0.29660(12) 0.0241(5) Uani 1 1 d . . .
C3 C 0.08607(14) 0.3596(3) 0.37459(11) 0.0252(5) Uani 1 1 d . . .
H3 H 0.0727 0.4735 0.3757 0.030 Uiso 1 1 calc R . .
C26 C 0.37901(15) 0.4935(3) -0.03441(11) 0.0194(5) Uani 1 1 d . . .
C4 C 0.03319(16) 0.2525(3) 0.41194(12) 0.0298(6) Uani 1 1 d . . .
H4 H -0.0169 0.2923 0.4387 0.036 Uiso 1 1 calc R . .
C16 C 0.12684(17) 0.6554(3) 0.23609(12) 0.0348(6) Uani 1 1 d . . .
H16A H 0.1206 0.7739 0.2430 0.052 Uiso 1 1 calc R . .
H16B H 0.0670 0.6022 0.2421 0.052 Uiso 1 1 calc R . .
H16C H 0.1453 0.6326 0.1836 0.052 Uiso 1 1 calc R . .
C5 C 0.05208(16) 0.0821(3) 0.41140(12) 0.0307(6) Uani 1 1 d . . .
H5 H 0.0141 0.0087 0.4373 0.037 Uiso 1 1 calc R . .
C18 C 0.27173(15) 0.0295(3) 0.02055(11) 0.0220(5) Uani 1 1 d . . .

loop_
_atom_site_aniso_label
_atom_site_aniso_U_11
_atom_site_aniso_U_22
_atom_site_aniso_U_33
_atom_site_aniso_U_23
_atom_site_aniso_U_13
_atom_site_aniso_U_12
O1 0.0465(12) 0.0235(10) 0.0370(9) -0.0047(8) -0.0143(8) 0.0027(9)
N4 0.0254(12) 0.0244(12) 0.0277(11) -0.0011(9) 0.0031(9) -0.0013(9)
C22 0.0206(13) 0.0194(13) 0.0187(11) -0.0005(9) -0.0014(9) 0.0031(10)
N3 0.0259(12) 0.0289(12) 0.0290(10) -0.0037(9) 0.0043(9) 0.0006(9)
N1 0.0315(13) 0.0410(14) 0.0327(11) -0.0007(10) 0.0102(10) -0.0024(10)
C2 0.0209(13) 0.0263(14) 0.0158(11) -0.0004(10) -0.0035(9) 0.0003(10)
C17 0.0179(13) 0.0225(13) 0.0177(11) 0.0002(10) 0.0001(9) -0.0004(10)
C1 0.0201(13) 0.0193(13) 0.0159(11) 0.0002(9) -0.0050(9) 0.0023(10)
C19 0.0194(13) 0.0215(13) 0.0196(11) -0.0017(10) -0.0019(9) 0.0020(10)
C10 0.0278(14) 0.0227(13) 0.0203(12) -0.0023(10) -0.0009(10) 0.0037(11)
C9 0.0208(13) 0.0249(14) 0.0164(11) -0.0010(10) -0.0010(9) 0.0004(10)
C12 0.0232(14) 0.0335(15) 0.0212(12) 0.0026(11) 0.0012(10) -0.0052(11)
C25 0.0200(13) 0.0166(13) 0.0210(11) -0.0014(10) -0.0034(10) 0.0007(10)
N2 0.0340(13) 0.0297(13) 0.0387(12) -0.0001(10) 0.0119(10) -0.0003(11)
C20 0.0211(13) 0.0216(14) 0.0152(10) -0.0001(9) -0.0003(9) -0.0001(10)
C11 0.0216(13) 0.0395(16) 0.0202(12) -0.0013(11) 0.0045(10) 0.0030(11)
C21 0.0187(13) 0.0175(13) 0.0174(11) 0.0013(9) -0.0002(9) -0.0004(10)
C14 0.0208(13) 0.0214(13) 0.0149(11) 0.0002(9) -0.0009(9) -0.0004(10)
C8 0.0269(14) 0.0193(13) 0.0192(11) -0.0014(10) -0.0021(10) -0.0009(11)
C13 0.0281(14) 0.0232(13) 0.0209(11) 0.0011(10) -0.0007(10) -0.0028(11)
C23 0.0258(14) 0.0219(14) 0.0226(12) -0.0023(10) 0.0009(10) -0.0013(11)
C7 0.0224(13) 0.0240(14) 0.0162(11) -0.0011(9) -0.0006(9) -0.0020(10)
C24 0.0242(14) 0.0270(15) 0.0256(13) -0.0006(11) 0.0032(10) -0.0003(12)
C6 0.0316(14) 0.0303(15) 0.0205(11) 0.0005(10) 0.0018(10) -0.0067(12)
C15 0.0278(14) 0.0229(14) 0.0217(12) -0.0001(10) 0.0022(10) 0.0011(11)
C3 0.0216(13) 0.0317(14) 0.0218(12) -0.0016(10) -0.0004(10) 0.0026(11)
C26 0.0177(12) 0.0248(14) 0.0158(11) -0.0020(10) 0.0018(9) 0.0039(11)
C4 0.0218(14) 0.0485(17) 0.0192(11) -0.0064(11) 0.0028(10) -0.0019(12)
C16 0.0432(16) 0.0307(15) 0.0287(13) 0.0016(11) -0.0049(11) 0.0061(13)
C5 0.0300(15) 0.0412(17) 0.0212(12) 0.0018(11) 0.0037(10) -0.0098(12)
C18 0.0218(13) 0.0244(14) 0.0189(11) 0.0049(10) -0.0028(9) -0.0035(11)

loop_
_atom_type_symbol
_atom_type_description
_atom_type_scat_dispersion_real
_atom_type_scat_dispersion_imag
_atom_type_scat_source
C C 0.0033 0.0016 'International Tables Vol C Tables 4.2.6.8 and 6.1.1.4'
H H 0.0000 0.0000 'International Tables Vol C Tables 4.2.6.8 and 6.1.1.4'
N N 0.0061 0.0033 'International Tables Vol C Tables 4.2.6.8 and 6.1.1.4'
O O 0.0106 0.0060 'International Tables Vol C Tables 4.2.6.8 and 6.1.1.4'

loop_
_geom_angle_atom_site_label_1
_geom_angle_atom_site_label_2
_geom_angle_atom_site_label_3
_geom_angle
_geom_angle_site_symmetry_1
_geom_angle_site_symmetry_3
C17 C22 H22 120.0 . .
C17 C22 C21 119.9(2) . .
C21 C22 H22 120.0 . .
C1 C2 C7 119.01(19) . .
C1 C2 C3 122.2(2) . .
C7 C2 C3 118.8(2) . .
C22 C17 C23 119.36(19) . .
C22 C17 C18 120.03(19) . .
C18 C17 C23 120.59(19) . .
C2 C1 C15 119.07(19) . .
C14 C1 C2 121.4(2) . .
C14 C1 C15 119.50(19) . .
C20 C19 H19 120.1 . .
C18 C19 H19 120.1 . .
C18 C19 C20 119.9(2) . .
C9 C10 H10 119.5 . .
C11 C10 H10 119.5 . .
C11 C10 C9 121.1(2) . .
C10 C9 C14 118.76(19) . .
C8 C9 C10 121.7(2) . .
C8 C9 C14 119.53(19) . .
C11 C12 H12 119.4 . .
C13 C12 H12 119.4 . .
C13 C12 C11 121.1(2) . .
N3 C25 C20 178.4(2) . .
C19 C20 C25 119.25(19) . .
C19 C20 C21 120.07(19) . .
C21 C20 C25 120.68(19) . .
C10 C11 C12 119.9(2) . .
C10 C11 H11 120.1 . .
C12 C11 H11 120.1 . .
C22 C21 C20 120.05(19) . .
C22 C21 C26 119.72(19) . .
C20 C21 C26 120.23(18) . .
C1 C14 C9 118.85(19) . .
C1 C14 C13 122.9(2) . .
C13 C14 C9 118.25(19) . .
C9 C8 H8 119.2 . .
C7 C8 C9 121.6(2) . .
C7 C8 H8 119.2 . .
C12 C13 C14 120.9(2) . .
C12 C13 H13 119.6 . .
C14 C13 H13 119.6 . .
N1 C23 C17 179.1(3) . .
C2 C7 C6 118.45(19) . .
C8 C7 C2 119.56(19) . .
C8 C7 C6 122.0(2) . .
N2 C24 C18 179.0(2) . .
C7 C6 H6 119.5 . .
C5 C6 C7 120.9(2) . .
C5 C6 H6 119.5 . .
O1 C15 C1 119.96(19) . .
O1 C15 C16 123.0(2) . .
C16 C15 C1 117.01(19) . .
C2 C3 H3 119.7 . .
C4 C3 C2 120.6(2) . .
C4 C3 H3 119.7 . .
N4 C26 C21 179.6(2) . .
C3 C4 H4 119.6 . .
C3 C4 C5 120.7(2) . .
C5 C4 H4 119.6 . .
C15 C16 H16A 109.5 . .
C15 C16 H16B 109.5 . .
C15 C16 H16C 109.5 . .
H16A C16 H16B 109.5 . .
H16A C16 H16C 109.5 . .
H16B C16 H16C 109.5 . .
C6 C5 C4 120.5(2) . .
C6 C5 H5 119.7 . .
C4 C5 H5 119.7 . .
C17 C18 C24 120.79(19) . .
C19 C18 C17 120.1(2) . .
C19 C18 C24 119.1(2) . .

loop_
_geom_bond_atom_site_label_1
_geom_bond_atom_site_label_2
_geom_bond_distance
_geom_bond_site_symmetry_2
O1 C15 1.220(2) .
N4 C26 1.150(3) .
C22 H22 0.9500 .
C22 C17 1.388(3) .
C22 C21 1.392(3) .
N3 C25 1.143(3) .
N1 C23 1.146(3) .
C2 C1 1.409(3) .
C2 C7 1.431(3) .
C2 C3 1.433(3) .
C17 C23 1.447(3) .
C17 C18 1.411(3) .
C1 C14 1.408(3) .
C1 C15 1.503(3) .
C19 H19 0.9500 .
C19 C20 1.391(3) .
C19 C18 1.389(3) .
C10 H10 0.9500 .
C10 C9 1.428(3) .
C10 C11 1.363(3) .
C9 C14 1.434(3) .
C9 C8 1.398(3) .
C12 H12 0.9500 .
C12 C11 1.417(3) .
C12 C13 1.356(3) .
C25 C20 1.450(3) .
N2 C24 1.153(3) .
C20 C21 1.408(3) .
C11 H11 0.9500 .
C21 C26 1.444(3) .
C14 C13 1.431(3) .
C8 H8 0.9500 .
C8 C7 1.395(3) .
C13 H13 0.9500 .
C7 C6 1.432(3) .
C24 C18 1.438(3) .
C6 H6 0.9500 .
C6 C5 1.359(3) .
C15 C16 1.495(3) .
C3 H3 0.9500 .
C3 C4 1.361(3) .
C4 H4 0.9500 .
C4 C5 1.418(3) .
C16 H16A 0.9800 .
C16 H16B 0.9800 .
C16 H16C 0.9800 .
C5 H5 0.9500 .

loop_
_geom_torsion_atom_site_label_1
_geom_torsion_atom_site_label_2
_geom_torsion_atom_site_label_3
_geom_torsion_atom_site_label_4
_geom_torsion
_geom_torsion_site_symmetry_1
_geom_torsion_site_symmetry_2
_geom_torsion_site_symmetry_3
_geom_torsion_site_symmetry_4
C22 C17 C23 N1 51(17) . . . .
C22 C17 C18 C19 0.0(3) . . . .
C22 C17 C18 C24 -179.44(19) . . . .
C22 C21 C26 N4 68(36) . . . .
N3 C25 C20 C19 -52(9) . . . .
N3 C25 C20 C21 128(9) . . . .
C2 C1 C14 C9 0.6(3) . . . .
C2 C1 C14 C13 -179.27(18) . . . .
C2 C1 C15 O1 96.4(3) . . . .
C2 C1 C15 C16 -84.4(2) . . . .
C2 C7 C6 C5 1.0(3) . . . .
C2 C3 C4 C5 0.3(3) . . . .
C17 C22 C21 C20 0.8(3) . . . .
C17 C22 C21 C26 179.86(18) . . . .
C1 C2 C7 C8 -0.6(3) . . . .
C1 C2 C7 C6 178.61(18) . . . .
C1 C2 C3 C4 -179.20(19) . . . .
C1 C14 C13 C12 179.51(19) . . . .
C19 C20 C21 C22 -0.5(3) . . . .
C19 C20 C21 C26 -179.59(18) . . . .
C10 C9 C14 C1 -179.85(18) . . . .
C10 C9 C14 C13 0.0(3) . . . .
C10 C9 C8 C7 179.48(19) . . . .
C9 C10 C11 C12 -0.2(3) . . . .
C9 C14 C13 C12 -0.3(3) . . . .
C9 C8 C7 C2 0.1(3) . . . .
C9 C8 C7 C6 -179.08(19) . . . .
C25 C20 C21 C22 179.91(18) . . . .
C25 C20 C21 C26 0.9(3) . . . .
N2 C24 C18 C17 165(100) . . . .
N2 C24 C18 C19 -14(18) . . . .
C20 C19 C18 C17 0.3(3) . . . .
C20 C19 C18 C24 179.71(19) . . . .
C20 C21 C26 N4 -113(36) . . . .
C11 C10 C9 C14 0.3(3) . . . .
C11 C10 C9 C8 -178.50(19) . . . .
C11 C12 C13 C14 0.4(3) . . . .
C21 C22 C17 C23 -179.02(18) . . . .
C21 C22 C17 C18 -0.5(3) . . . .
C14 C1 C15 O1 -82.7(3) . . . .
C14 C1 C15 C16 96.5(2) . . . .
C14 C9 C8 C7 0.7(3) . . . .
C8 C9 C14 C1 -1.0(3) . . . .
C8 C9 C14 C13 178.79(18) . . . .
C8 C7 C6 C5 -179.8(2) . . . .
C13 C12 C11 C10 -0.1(3) . . . .
C23 C17 C18 C19 178.44(18) . . . .
C23 C17 C18 C24 -1.0(3) . . . .
C7 C2 C1 C14 0.3(3) . . . .
C7 C2 C1 C15 -178.83(18) . . . .
C7 C2 C3 C4 -0.6(3) . . . .
C7 C6 C5 C4 -1.3(3) . . . .
C15 C1 C14 C9 179.66(18) . . . .
C15 C1 C14 C13 -0.2(3) . . . .
C3 C2 C1 C14 178.84(18) . . . .
C3 C2 C1 C15 -0.3(3) . . . .
C3 C2 C7 C8 -179.24(18) . . . .
C3 C2 C7 C6 0.0(3) . . . .
C3 C4 C5 C6 0.7(3) . . . .
C18 C17 C23 N1 -128(17) . . . .
C18 C19 C20 C25 179.53(18) . . . .
C18 C19 C20 C21 0.0(3) . . . .
